data_4089496
loop_
_publ_author_name
'Gutsulyak, Dmitry V.'
'Gott, Andrew L.'
'Piers, Warren E.'
'Parvez, Masood'

_publ_section_title
;
 Dimerization of Ethylene by Nickel Phosphino--Borate Complexes
;
_journal_issue 11
_journal_name_full Organometallics
_journal_page_first 3363
_journal_paper_doi 10.1021/om400288u
_journal_volume 32
_journal_year 2013
_chemical_formula_moiety 'C36 H38 B F3 Ni P2'
_chemical_formula_sum 'C36 H38 B F3 Ni P2'
_chemical_formula_weight 659.12
_chemical_name_common 'in paper 2a'
_space_group_IT_number 61
_space_group_name_Hall '-P 2ac 2ab'
_space_group_name_H-M_alt 'P b c a'
_symmetry_cell_setting orthorhombic
_symmetry_space_group_name_Hall '-P 2ac 2ab'
_symmetry_space_group_name_H-M 'P b c a'
_atom_sites_solution_hydrogens geom
_atom_sites_solution_primary direct
_atom_sites_solution_secondary difmap
_audit_creation_method SHELXL-97
_cell_angle_alpha 90.00
_cell_angle_beta 90.00
_cell_angle_gamma 90.00
_cell_formula_units_Z 8
_cell_length_a 18.8584(3)
_cell_length_b 16.0547(3)
_cell_length_c 20.9696(4)
_cell_measurement_reflns_used 7887
_cell_measurement_temperature 173(2)
_cell_measurement_theta_max 27.5
_cell_measurement_theta_min 1.0
_cell_volume 6348.9(2)
_computing_cell_refinement 'HKL DENZO (Otwinowski & Minor, 1997)'
_computing_data_collection 'COLLECT (Hooft, 1998)'
_computing_data_reduction 'SCALEPACK (Otwinowski & Minor, 1997)'
_computing_molecular_graphics 'ORTEP-3 (Farrugia, 1997)'
_computing_publication_material 'SHELXL-97 (Sheldrick, 2008)'
_computing_structure_refinement 'SHELXL-97 (Sheldrick, 2008)'
_computing_structure_solution 'SIR92 (Altomare et al., 1991)'
_diffrn_ambient_temperature 173(2)
_diffrn_measured_fraction_theta_full 0.994
_diffrn_measured_fraction_theta_max 0.994
_diffrn_measurement_device_type 'Nonius APEX2 CCD'
_diffrn_measurement_method ' \w and \f scans '
_diffrn_radiation_monochromator graphite
_diffrn_radiation_source 'fine-focus sealed tube'
_diffrn_radiation_type MoK\a
_diffrn_radiation_wavelength 0.71073
_diffrn_reflns_av_R_equivalents 0.0439
_diffrn_reflns_av_sigmaI/netI 0.0444
_diffrn_reflns_limit_h_max 24
_diffrn_reflns_limit_h_min -24
_diffrn_reflns_limit_k_max 20
_diffrn_reflns_limit_k_min -20
_diffrn_reflns_limit_l_max 27
_diffrn_reflns_limit_l_min -27
_diffrn_reflns_number 13824
_diffrn_reflns_theta_full 27.51
_diffrn_reflns_theta_max 27.51
_diffrn_reflns_theta_min 3.37
_diffrn_standards_number 0
_exptl_absorpt_coefficient_mu 0.755
_exptl_absorpt_correction_T_max 0.9284
_exptl_absorpt_correction_T_min 0.9017
_exptl_absorpt_correction_type multi-scan
_exptl_absorpt_process_details 'SORTAV: (Blessing, 1997)'
_exptl_crystal_colour Orange
_exptl_crystal_density_diffrn 1.379
_exptl_crystal_density_method 'not measured'
_exptl_crystal_description Prism
_exptl_crystal_F_000 2752
_exptl_crystal_size_max 0.14
_exptl_crystal_size_mid 0.12
_exptl_crystal_size_min 0.10
_refine_diff_density_max 0.436
_refine_diff_density_min -0.343
_refine_diff_density_rms 0.074
_refine_ls_extinction_method none
_refine_ls_goodness_of_fit_ref 1.053
_refine_ls_hydrogen_treatment constr
_refine_ls_matrix_type full
_refine_ls_number_parameters 392
_refine_ls_number_reflns 7264
_refine_ls_number_restraints 0
_refine_ls_restrained_S_all 1.053
_refine_ls_R_factor_all 0.0784
_refine_ls_R_factor_gt 0.0527
_refine_ls_shift/su_max 0.001
_refine_ls_shift/su_mean 0.000
_refine_ls_structure_factor_coef Fsqd
_refine_ls_weighting_details 'calc w=1/[\s^2^(Fo^2^)+(0.0337P)^2^+13.9369P] where P=(Fo^2^+2Fc^2^)/3'
_refine_ls_weighting_scheme calc
_refine_ls_wR_factor_gt 0.1086
_refine_ls_wR_factor_ref 0.1249
_reflns_number_gt 5411
_reflns_number_total 7264
_reflns_threshold_expression >2sigma(I)
_cod_data_source_file om400288u_si_001.cif
_cod_data_source_block WP1122(6)
_cod_depositor_comments
;
The following automatic conversions were performed:

data item '_exptl_absorpt_correction_type' value 'Multi-scan' was
changed to 'multi-scan' in accordance with the
/home/saulius/struct/COD-crude-data/automatic-downloads/DataCite-retrospective/ACS/depositions/lib/dictionaries/cif_core.dic
dictionary named 'cif_core.dic' version 2.4.2 last updated on
2011-04-26.

data item '_symmetry_cell_setting' value 'Orthorhombic' was changed
to 'orthorhombic' in accordance with the
/home/saulius/struct/COD-crude-data/automatic-downloads/DataCite-retrospective/ACS/depositions/lib/dictionaries/cif_core.dic
dictionary named 'cif_core.dic' version 2.4.2 last updated on
2011-04-26.

Automatic conversion script
Id: cif_fix_values 6909 2019-04-08 15:41:33Z antanas 
;
_cod_database_code 4089496

loop_
_symmetry_equiv_pos_as_xyz
'x, y, z'
'-x+1/2, -y, z+1/2'
'x+1/2, -y+1/2, -z'
'-x, y+1/2, -z+1/2'
'-x, -y, -z'
'x-1/2, y, -z-1/2'
'-x-1/2, y-1/2, z'
'x, -y-1/2, z-1/2'

loop_
_atom_site_label
_atom_site_type_symbol
_atom_site_fract_x
_atom_site_fract_y
_atom_site_fract_z
_atom_site_U_iso_or_equiv
_atom_site_adp_type
_atom_site_occupancy
_atom_site_symmetry_multiplicity
_atom_site_calc_flag
_atom_site_refinement_flags
Ni1 Ni 0.276563(19) 0.07953(2) 0.651004(17) 0.02249(11) Uani 1 1 d .
P1 P 0.31282(4) 0.08637(5) 0.75285(4) 0.02334(17) Uani 1 1 d .
P2 P 0.23406(4) 0.07689(5) 0.55141(4) 0.02363(17) Uani 1 1 d .
F1 F 0.35409(9) 0.15211(12) 0.62191(9) 0.0339(4) Uani 1 1 d .
F2 F 0.43075(11) 0.04188(15) 0.63278(10) 0.0476(5) Uani 1 1 d .
F3 F 0.47043(11) 0.16612(18) 0.59504(10) 0.0603(7) Uani 1 1 d .
C1 C 0.39693(16) 0.14271(19) 0.76325(15) 0.0273(6) Uani 1 1 d .
C2 C 0.44231(16) 0.1586(2) 0.71106(16) 0.0304(7) Uani 1 1 d .
C3 C 0.50515(17) 0.2026(2) 0.72369(18) 0.0372(8) Uani 1 1 d .
H3 H 0.5361 0.2151 0.6892 0.045 Uiso 1 1 calc R
C4 C 0.52365(18) 0.2285(2) 0.78425(19) 0.0416(9) Uani 1 1 d .
H4 H 0.5667 0.2580 0.7909 0.050 Uiso 1 1 calc R
C5 C 0.47984(18) 0.2115(2) 0.83476(18) 0.0393(8) Uani 1 1 d .
H5 H 0.4925 0.2290 0.8765 0.047 Uiso 1 1 calc R
C6 C 0.41714(17) 0.1688(2) 0.82485(16) 0.0337(7) Uani 1 1 d .
H6 H 0.3872 0.1568 0.8601 0.040 Uiso 1 1 calc R
C7 C 0.32866(17) -0.0183(2) 0.78692(15) 0.0305(7) Uani 1 1 d .
H7 H 0.2819 -0.0476 0.7883 0.037 Uiso 1 1 calc R
C8 C 0.37669(18) -0.0679(2) 0.74280(18) 0.0375(8) Uani 1 1 d .
H8A H 0.3827 -0.1244 0.7597 0.045 Uiso 1 1 calc R
H8B H 0.4230 -0.0406 0.7400 0.045 Uiso 1 1 calc R
H8C H 0.3553 -0.0708 0.7003 0.045 Uiso 1 1 calc R
C9 C 0.3584(2) -0.0191(3) 0.85428(17) 0.0443(9) Uani 1 1 d .
H9A H 0.3604 -0.0765 0.8700 0.053 Uiso 1 1 calc R
H9B H 0.3278 0.0141 0.8822 0.053 Uiso 1 1 calc R
H9C H 0.4063 0.0047 0.8541 0.053 Uiso 1 1 calc R
C10 C 0.25291(17) 0.1414(2) 0.80949(15) 0.0315(7) Uani 1 1 d .
H10 H 0.2828 0.1584 0.8466 0.038 Uiso 1 1 calc R
C11 C 0.22635(18) 0.2220(2) 0.77850(18) 0.0395(8) Uani 1 1 d .
H11A H 0.2001 0.2548 0.8100 0.047 Uiso 1 1 calc R
H11B H 0.1951 0.2084 0.7427 0.047 Uiso 1 1 calc R
H11C H 0.2669 0.2543 0.7630 0.047 Uiso 1 1 calc R
C12 C 0.19234(18) 0.0889(2) 0.83652(17) 0.0402(8) Uani 1 1 d .
H12A H 0.1650 0.1224 0.8669 0.048 Uiso 1 1 calc R
H12B H 0.2119 0.0401 0.8583 0.048 Uiso 1 1 calc R
H12C H 0.1614 0.0708 0.8017 0.048 Uiso 1 1 calc R
C13 C 0.19745(16) 0.0141(2) 0.67457(14) 0.0260(6) Uani 1 1 d .
C14 C 0.20005(17) -0.0728(2) 0.67673(16) 0.0327(7) Uani 1 1 d .
H14 H 0.2436 -0.1005 0.6687 0.039 Uiso 1 1 calc R
C15 C 0.13988(18) -0.1191(2) 0.69046(17) 0.0387(8) Uani 1 1 d .
H15 H 0.1426 -0.1781 0.6914 0.046 Uiso 1 1 calc R
C16 C 0.07615(19) -0.0801(2) 0.70273(18) 0.0418(9) Uani 1 1 d .
H16 H 0.0353 -0.1122 0.7127 0.050 Uiso 1 1 calc R
C17 C 0.07213(18) 0.0051(2) 0.70050(18) 0.0398(8) Uani 1 1 d .
H17 H 0.0284 0.0322 0.7091 0.048 Uiso 1 1 calc R
C18 C 0.13204(16) 0.0523(2) 0.68568(15) 0.0299(7) Uani 1 1 d .
H18 H 0.1283 0.1112 0.6831 0.036 Uiso 1 1 calc R
C19 C 0.18256(17) -0.01399(19) 0.52757(14) 0.0274(7) Uani 1 1 d .
C20 C 0.21748(19) -0.0836(2) 0.50387(16) 0.0346(7) Uani 1 1 d .
H20 H 0.2669 -0.0807 0.4954 0.042 Uiso 1 1 calc R
C21 C 0.1812(2) -0.1572(2) 0.49244(18) 0.0455(9) Uani 1 1 d .
H21 H 0.2060 -0.2043 0.4764 0.055 Uiso 1 1 calc R
C22 C 0.1094(2) -0.1623(2) 0.50419(19) 0.0504(10) Uani 1 1 d .
H22 H 0.0845 -0.2128 0.4970 0.061 Uiso 1 1 calc R
C23 C 0.0744(2) -0.0931(3) 0.52645(19) 0.0477(10) Uani 1 1 d .
H23 H 0.0247 -0.0960 0.5335 0.057 Uiso 1 1 calc R
C24 C 0.10969(18) -0.0196(2) 0.53889(17) 0.0381(8) Uani 1 1 d .
H24 H 0.0845 0.0270 0.5551 0.046 Uiso 1 1 calc R
C25 C 0.17591(16) 0.16615(19) 0.54085(14) 0.0268(6) Uani 1 1 d .
C26 C 0.18320(17) 0.2344(2) 0.58090(15) 0.0318(7) Uani 1 1 d .
H26 H 0.2176 0.2333 0.6140 0.038 Uiso 1 1 calc R
C27 C 0.14044(19) 0.3045(2) 0.57298(18) 0.0406(8) Uani 1 1 d .
H27 H 0.1457 0.3507 0.6009 0.049 Uiso 1 1 calc R
C28 C 0.09065(18) 0.3073(2) 0.52503(18) 0.0401(8) Uani 1 1 d .
H28 H 0.0616 0.3552 0.5198 0.048 Uiso 1 1 calc R
C29 C 0.08323(18) 0.2402(2) 0.48462(17) 0.0402(8) Uani 1 1 d .
H29 H 0.0492 0.2420 0.4512 0.048 Uiso 1 1 calc R
C30 C 0.12495(17) 0.1703(2) 0.49246(16) 0.0343(7) Uani 1 1 d .
H30 H 0.1190 0.1242 0.4645 0.041 Uiso 1 1 calc R
C31 C 0.30105(16) 0.0853(2) 0.48826(15) 0.0282(6) Uani 1 1 d .
C32 C 0.36378(17) 0.0402(2) 0.49576(15) 0.0337(7) Uani 1 1 d .
H32 H 0.3719 0.0096 0.5338 0.040 Uiso 1 1 calc R
C33 C 0.41453(18) 0.0401(2) 0.44747(17) 0.0401(8) Uani 1 1 d .
H33 H 0.4566 0.0083 0.4523 0.048 Uiso 1 1 calc R
C34 C 0.4039(2) 0.0862(2) 0.39255(17) 0.0431(9) Uani 1 1 d .
H34 H 0.4388 0.0867 0.3599 0.052 Uiso 1 1 calc R
C35 C 0.3419(2) 0.1316(2) 0.38554(16) 0.0397(8) Uani 1 1 d .
H35 H 0.3346 0.1635 0.3480 0.048 Uiso 1 1 calc R
C36 C 0.29065(17) 0.1309(2) 0.43241(15) 0.0308(7) Uani 1 1 d .
H36 H 0.2481 0.1616 0.4266 0.037 Uiso 1 1 calc R
B1 B 0.42758(19) 0.1286(3) 0.63919(19) 0.0373(9) Uani 1 1 d .

loop_
_atom_site_aniso_label
_atom_site_aniso_U_11
_atom_site_aniso_U_22
_atom_site_aniso_U_33
_atom_site_aniso_U_23
_atom_site_aniso_U_13
_atom_site_aniso_U_12
Ni1 0.02105(18) 0.0249(2) 0.02157(19) 0.00245(16) -0.00040(14) -0.00134(15)
P1 0.0227(4) 0.0261(4) 0.0213(3) 0.0019(3) 0.0001(3) -0.0021(3)
P2 0.0248(4) 0.0242(4) 0.0220(3) 0.0009(3) -0.0020(3) 0.0018(3)
F1 0.0296(9) 0.0418(11) 0.0304(9) 0.0106(9) -0.0024(8) -0.0099(8)
F2 0.0516(13) 0.0547(14) 0.0365(11) -0.0061(10) 0.0007(10) 0.0103(11)
F3 0.0377(12) 0.103(2) 0.0404(12) 0.0208(13) 0.0064(10) -0.0230(13)
C1 0.0245(15) 0.0260(15) 0.0315(16) 0.0020(13) -0.0017(13) -0.0019(12)
C2 0.0234(15) 0.0305(17) 0.0372(17) 0.0058(14) -0.0033(13) -0.0044(13)
C3 0.0282(17) 0.0350(19) 0.048(2) 0.0129(16) -0.0033(15) -0.0063(14)
C4 0.0291(17) 0.0333(19) 0.063(2) -0.0001(18) -0.0117(17) -0.0081(14)
C5 0.0370(18) 0.0353(19) 0.046(2) -0.0124(16) -0.0131(16) 0.0003(15)
C6 0.0312(16) 0.0374(19) 0.0325(17) -0.0067(15) 0.0002(14) -0.0004(14)
C7 0.0326(16) 0.0303(17) 0.0286(16) 0.0056(14) -0.0002(13) -0.0037(14)
C8 0.0373(18) 0.0303(18) 0.045(2) -0.0001(16) -0.0004(16) 0.0050(14)
C9 0.052(2) 0.049(2) 0.0321(18) 0.0106(17) -0.0053(17) 0.0017(18)
C10 0.0292(15) 0.0364(18) 0.0290(15) -0.0064(14) 0.0023(14) -0.0010(14)
C11 0.0353(18) 0.0352(19) 0.048(2) -0.0052(16) -0.0027(16) 0.0046(15)
C12 0.0319(17) 0.053(2) 0.0360(18) 0.0010(17) 0.0094(15) -0.0024(16)
C13 0.0240(14) 0.0315(16) 0.0226(14) 0.0001(13) -0.0009(12) -0.0052(13)
C14 0.0300(16) 0.0301(17) 0.0380(17) -0.0009(15) -0.0013(14) 0.0001(14)
C15 0.0423(19) 0.0279(17) 0.046(2) 0.0066(16) -0.0049(16) -0.0080(15)
C16 0.0322(17) 0.045(2) 0.048(2) 0.0057(18) 0.0042(16) -0.0121(16)
C17 0.0269(16) 0.046(2) 0.046(2) -0.0041(17) 0.0058(15) -0.0029(15)
C18 0.0274(15) 0.0268(16) 0.0357(17) -0.0001(14) 0.0011(13) -0.0020(13)
C19 0.0347(16) 0.0229(15) 0.0247(15) 0.0011(12) -0.0081(13) -0.0021(13)
C20 0.0451(19) 0.0265(17) 0.0323(17) 0.0010(14) -0.0071(15) 0.0032(15)
C21 0.066(3) 0.0294(19) 0.041(2) -0.0059(16) -0.0111(19) 0.0078(18)
C22 0.067(3) 0.035(2) 0.049(2) -0.0010(18) -0.015(2) -0.017(2)
C23 0.041(2) 0.049(2) 0.053(2) -0.0018(19) -0.0055(18) -0.0154(18)
C24 0.0374(18) 0.039(2) 0.0376(18) -0.0049(16) -0.0055(15) -0.0037(16)
C25 0.0281(15) 0.0284(16) 0.0238(14) 0.0047(13) 0.0021(12) 0.0019(13)
C26 0.0380(17) 0.0272(16) 0.0301(16) -0.0001(14) -0.0043(14) -0.0021(14)
C27 0.047(2) 0.0273(17) 0.047(2) -0.0035(16) 0.0086(17) -0.0007(16)
C28 0.0340(18) 0.0321(19) 0.054(2) 0.0096(17) 0.0066(17) 0.0083(15)
C29 0.0351(18) 0.042(2) 0.043(2) 0.0082(17) -0.0085(16) 0.0063(16)
C30 0.0361(18) 0.0351(18) 0.0318(17) -0.0040(15) -0.0039(14) 0.0023(14)
C31 0.0285(15) 0.0284(16) 0.0275(15) -0.0038(13) -0.0007(13) -0.0011(13)
C32 0.0374(18) 0.0400(19) 0.0239(15) -0.0004(14) -0.0011(14) 0.0038(15)
C33 0.0289(17) 0.048(2) 0.043(2) -0.0033(17) 0.0001(15) 0.0028(16)
C34 0.044(2) 0.050(2) 0.0356(18) -0.0069(17) 0.0091(16) -0.0121(18)
C35 0.053(2) 0.037(2) 0.0287(17) 0.0033(15) 0.0040(16) -0.0070(17)
C36 0.0363(17) 0.0276(17) 0.0287(16) 0.0003(13) 0.0003(13) -0.0021(14)
B1 0.0236(18) 0.057(3) 0.032(2) 0.0109(19) 0.0014(15) -0.0078(18)

loop_
_atom_type_symbol
_atom_type_description
_atom_type_scat_dispersion_real
_atom_type_scat_dispersion_imag
_atom_type_scat_source
C C 0.0033 0.0016 'International Tables Vol C Tables 4.2.6.8 and 6.1.1.4'
H H 0.0000 0.0000 'International Tables Vol C Tables 4.2.6.8 and 6.1.1.4'
P P 0.1023 0.0942 'International Tables Vol C Tables 4.2.6.8 and 6.1.1.4'
F F 0.0171 0.0103 'International Tables Vol C Tables 4.2.6.8 and 6.1.1.4'
Ni Ni 0.3393 1.1124 'International Tables Vol C Tables 4.2.6.8 and 6.1.1.4'
B B 0.0013 0.0007 'International Tables Vol C Tables 4.2.6.8 and 6.1.1.4'

loop_
_geom_angle_atom_site_label_1
_geom_angle_atom_site_label_2
_geom_angle_atom_site_label_3
_geom_angle
C13 Ni1 F1 175.64(11)
C13 Ni1 P2 87.18(9)
F1 Ni1 P2 89.31(6)
C13 Ni1 P1 91.08(9)
F1 Ni1 P1 92.27(6)
P2 Ni1 P1 176.34(3)
C1 P1 C7 105.17(14)
C1 P1 C10 102.39(15)
C7 P1 C10 106.40(15)
C1 P1 Ni1 113.55(10)
C7 P1 Ni1 111.84(11)
C10 P1 Ni1 116.43(11)
C25 P2 C19 106.03(14)
C25 P2 C31 105.62(14)
C19 P2 C31 103.17(15)
C25 P2 Ni1 108.35(10)
C19 P2 Ni1 117.52(10)
C31 P2 Ni1 115.19(10)
B1 F1 Ni1 117.93(19)
C6 C1 C2 119.5(3)
C6 C1 P1 119.2(2)
C2 C1 P1 121.3(2)
C3 C2 C1 117.1(3)
C3 C2 B1 118.3(3)
C1 C2 B1 124.6(3)
C4 C3 C2 122.5(3)
C4 C3 H3 118.7
C2 C3 H3 118.7
C5 C4 C3 119.9(3)
C5 C4 H4 120.1
C3 C4 H4 120.1
C4 C5 C6 119.9(3)
C4 C5 H5 120.1
C6 C5 H5 120.1
C5 C6 C1 121.1(3)
C5 C6 H6 119.5
C1 C6 H6 119.5
C9 C7 C8 109.9(3)
C9 C7 P1 115.2(2)
C8 C7 P1 109.7(2)
C9 C7 H7 107.2
C8 C7 H7 107.2
P1 C7 H7 107.2
C7 C8 H8A 109.5
C7 C8 H8B 109.5
H8A C8 H8B 109.5
C7 C8 H8C 109.5
H8A C8 H8C 109.5
H8B C8 H8C 109.5
C7 C9 H9A 109.5
C7 C9 H9B 109.5
H9A C9 H9B 109.5
C7 C9 H9C 109.5
H9A C9 H9C 109.5
H9B C9 H9C 109.5
C12 C10 C11 112.2(3)
C12 C10 P1 115.4(2)
C11 C10 P1 109.2(2)
C12 C10 H10 106.5
C11 C10 H10 106.5
P1 C10 H10 106.5
C10 C11 H11A 109.5
C10 C11 H11B 109.5
H11A C11 H11B 109.5
C10 C11 H11C 109.5
H11A C11 H11C 109.5
H11B C11 H11C 109.5
C10 C12 H12A 109.5
C10 C12 H12B 109.5
H12A C12 H12B 109.5
C10 C12 H12C 109.5
H12A C12 H12C 109.5
H12B C12 H12C 109.5
C14 C13 C18 117.6(3)
C14 C13 Ni1 122.4(2)
C18 C13 Ni1 119.7(2)
C15 C14 C13 120.9(3)
C15 C14 H14 119.5
C13 C14 H14 119.5
C16 C15 C14 120.6(3)
C16 C15 H15 119.7
C14 C15 H15 119.7
C17 C16 C15 119.6(3)
C17 C16 H16 120.2
C15 C16 H16 120.2
C16 C17 C18 120.3(3)
C16 C17 H17 119.9
C18 C17 H17 119.9
C13 C18 C17 120.9(3)
C13 C18 H18 119.5
C17 C18 H18 119.5
C20 C19 C24 118.3(3)
C20 C19 P2 119.3(2)
C24 C19 P2 122.0(3)
C21 C20 C19 120.9(3)
C21 C20 H20 119.5
C19 C20 H20 119.5
C22 C21 C20 120.3(4)
C22 C21 H21 119.9
C20 C21 H21 119.9
C23 C22 C21 119.0(4)
C23 C22 H22 120.5
C21 C22 H22 120.5
C22 C23 C24 121.6(4)
C22 C23 H23 119.2
C24 C23 H23 119.2
C23 C24 C19 119.8(3)
C23 C24 H24 120.1
C19 C24 H24 120.1
C26 C25 C30 118.0(3)
C26 C25 P2 119.3(2)
C30 C25 P2 122.7(2)
C25 C26 C27 120.5(3)
C25 C26 H26 119.7
C27 C26 H26 119.7
C28 C27 C26 120.5(3)
C28 C27 H27 119.8
C26 C27 H27 119.8
C27 C28 C29 119.5(3)
C27 C28 H28 120.2
C29 C28 H28 120.2
C30 C29 C28 120.3(3)
C30 C29 H29 119.8
C28 C29 H29 119.8
C29 C30 C25 121.1(3)
C29 C30 H30 119.4
C25 C30 H30 119.4
C32 C31 C36 119.1(3)
C32 C31 P2 117.6(2)
C36 C31 P2 123.2(2)
C33 C32 C31 120.1(3)
C33 C32 H32 120.0
C31 C32 H32 120.0
C34 C33 C32 120.3(3)
C34 C33 H33 119.9
C32 C33 H33 119.9
C33 C34 C35 119.5(3)
C33 C34 H34 120.3
C35 C34 H34 120.3
C36 C35 C34 120.8(3)
C36 C35 H35 119.6
C34 C35 H35 119.6
C35 C36 C31 120.3(3)
C35 C36 H36 119.9
C31 C36 H36 119.9
F3 B1 F2 110.4(3)
F3 B1 F1 105.9(3)
F2 B1 F1 105.7(3)
F3 B1 C2 113.6(3)
F2 B1 C2 112.4(3)
F1 B1 C2 108.3(3)

loop_
_geom_bond_atom_site_label_1
_geom_bond_atom_site_label_2
_geom_bond_distance
Ni1 C13 1.891(3)
Ni1 F1 1.9666(17)
Ni1 P2 2.2373(8)
Ni1 P1 2.2452(8)
P1 C1 1.839(3)
P1 C7 1.850(3)
P1 C10 1.862(3)
P2 C25 1.818(3)
P2 C19 1.823(3)
P2 C31 1.835(3)
F1 B1 1.482(4)
F2 B1 1.399(5)
F3 B1 1.369(4)
C1 C6 1.410(4)
C1 C2 1.412(4)
C2 C3 1.405(4)
C2 B1 1.606(5)
C3 C4 1.381(5)
C3 H3 0.9500
C4 C5 1.371(5)
C4 H4 0.9500
C5 C6 1.382(5)
C5 H5 0.9500
C6 H6 0.9500
C7 C9 1.520(5)
C7 C8 1.520(5)
C7 H7 1.0000
C8 H8A 0.9800
C8 H8B 0.9800
C8 H8C 0.9800
C9 H9A 0.9800
C9 H9B 0.9800
C9 H9C 0.9800
C10 C12 1.528(5)
C10 C11 1.533(5)
C10 H10 1.0000
C11 H11A 0.9800
C11 H11B 0.9800
C11 H11C 0.9800
C12 H12A 0.9800
C12 H12B 0.9800
C12 H12C 0.9800
C13 C14 1.396(4)
C13 C18 1.397(4)
C14 C15 1.387(5)
C14 H14 0.9500
C15 C16 1.379(5)
C15 H15 0.9500
C16 C17 1.371(5)
C16 H16 0.9500
C17 C18 1.395(4)
C17 H17 0.9500
C18 H18 0.9500
C19 C20 1.389(4)
C19 C24 1.398(5)
C20 C21 1.386(5)
C20 H20 0.9500
C21 C22 1.380(6)
C21 H21 0.9500
C22 C23 1.373(6)
C22 H22 0.9500
C23 C24 1.380(5)
C23 H23 0.9500
C24 H24 0.9500
C25 C26 1.387(4)
C25 C30 1.399(4)
C26 C27 1.395(5)
C26 H26 0.9500
C27 C28 1.376(5)
C27 H27 0.9500
C28 C29 1.379(5)
C28 H28 0.9500
C29 C30 1.380(5)
C29 H29 0.9500
C30 H30 0.9500
C31 C32 1.396(4)
C31 C36 1.395(4)
C32 C33 1.393(5)
C32 H32 0.9500
C33 C34 1.384(5)
C33 H33 0.9500
C34 C35 1.385(5)
C34 H34 0.9500
C35 C36 1.378(5)
C35 H35 0.9500
C36 H36 0.9500

loop_
_geom_torsion_atom_site_label_1
_geom_torsion_atom_site_label_2
_geom_torsion_atom_site_label_3
_geom_torsion_atom_site_label_4
_geom_torsion
C13 Ni1 P1 C1 177.30(15)
F1 Ni1 P1 C1 -5.50(12)
C13 Ni1 P1 C7 58.46(15)
F1 Ni1 P1 C7 -124.34(13)
C13 Ni1 P1 C10 -64.15(16)
F1 Ni1 P1 C10 113.06(14)
C13 Ni1 P2 C25 90.57(14)
F1 Ni1 P2 C25 -86.83(12)
C13 Ni1 P2 C19 -29.48(16)
F1 Ni1 P2 C19 153.12(13)
C13 Ni1 P2 C31 -151.42(15)
F1 Ni1 P2 C31 31.18(13)
P2 Ni1 F1 B1 -129.7(2)
P1 Ni1 F1 B1 53.6(2)
C7 P1 C1 C6 -72.3(3)
C10 P1 C1 C6 38.7(3)
Ni1 P1 C1 C6 165.1(2)
C7 P1 C1 C2 106.1(3)
C10 P1 C1 C2 -142.8(3)
Ni1 P1 C1 C2 -16.5(3)
C6 C1 C2 C3 -2.0(5)
P1 C1 C2 C3 179.5(2)
C6 C1 C2 B1 177.0(3)
P1 C1 C2 B1 -1.5(5)
C1 C2 C3 C4 1.3(5)
B1 C2 C3 C4 -177.7(3)
C2 C3 C4 C5 -0.1(6)
C3 C4 C5 C6 -0.3(5)
C4 C5 C6 C1 -0.5(5)
C2 C1 C6 C5 1.7(5)
P1 C1 C6 C5 -179.8(3)
C1 P1 C7 C9 52.1(3)
C10 P1 C7 C9 -56.0(3)
Ni1 P1 C7 C9 175.8(2)
C1 P1 C7 C8 -72.6(3)
C10 P1 C7 C8 179.3(2)
Ni1 P1 C7 C8 51.1(2)
C1 P1 C10 C12 -152.1(3)
C7 P1 C10 C12 -42.0(3)
Ni1 P1 C10 C12 83.4(3)
C1 P1 C10 C11 80.4(2)
C7 P1 C10 C11 -169.5(2)
Ni1 P1 C10 C11 -44.1(3)
P2 Ni1 C13 C14 93.4(3)
P1 Ni1 C13 C14 -89.8(3)
P2 Ni1 C13 C18 -81.5(2)
P1 Ni1 C13 C18 95.3(2)
C18 C13 C14 C15 -1.0(5)
Ni1 C13 C14 C15 -176.0(3)
C13 C14 C15 C16 -0.5(5)
C14 C15 C16 C17 0.9(6)
C15 C16 C17 C18 0.2(6)
C14 C13 C18 C17 2.1(5)
Ni1 C13 C18 C17 177.3(3)
C16 C17 C18 C13 -1.7(5)
C25 P2 C19 C20 152.2(2)
C31 P2 C19 C20 41.4(3)
Ni1 P2 C19 C20 -86.5(3)
C25 P2 C19 C24 -35.1(3)
C31 P2 C19 C24 -145.8(3)
Ni1 P2 C19 C24 86.2(3)
C24 C19 C20 C21 -0.8(5)
P2 C19 C20 C21 172.2(3)
C19 C20 C21 C22 0.4(5)
C20 C21 C22 C23 0.9(6)
C21 C22 C23 C24 -1.8(6)
C22 C23 C24 C19 1.3(6)
C20 C19 C24 C23 0.0(5)
P2 C19 C24 C23 -172.8(3)
C19 P2 C25 C26 148.7(3)
C31 P2 C25 C26 -102.3(3)
Ni1 P2 C25 C26 21.7(3)
C19 P2 C25 C30 -33.3(3)
C31 P2 C25 C30 75.7(3)
Ni1 P2 C25 C30 -160.3(2)
C30 C25 C26 C27 0.4(5)
P2 C25 C26 C27 178.5(3)
C25 C26 C27 C28 -0.4(5)
C26 C27 C28 C29 -0.1(5)
C27 C28 C29 C30 0.6(5)
C28 C29 C30 C25 -0.6(5)
C26 C25 C30 C29 0.1(5)
P2 C25 C30 C29 -177.9(3)
C25 P2 C31 C32 161.5(3)
C19 P2 C31 C32 -87.4(3)
Ni1 P2 C31 C32 41.9(3)
C25 P2 C31 C36 -21.8(3)
C19 P2 C31 C36 89.3(3)
Ni1 P2 C31 C36 -141.3(2)
C36 C31 C32 C33 -0.9(5)
P2 C31 C32 C33 175.9(3)
C31 C32 C33 C34 1.6(5)
C32 C33 C34 C35 -0.9(6)
C33 C34 C35 C36 -0.4(5)
C34 C35 C36 C31 1.0(5)
C32 C31 C36 C35 -0.3(5)
P2 C31 C36 C35 -177.0(3)
Ni1 F1 B1 F3 156.8(2)
Ni1 F1 B1 F2 39.7(3)
Ni1 F1 B1 C2 -80.9(3)
C3 C2 B1 F3 -14.4(5)
C1 C2 B1 F3 166.6(3)
C3 C2 B1 F2 111.8(3)
C1 C2 B1 F2 -67.2(4)
C3 C2 B1 F1 -131.8(3)
C1 C2 B1 F1 49.2(5)
